data_4089649
loop_
_publ_author_name
'Izod, Keith'
'Dixon, Casey M.'
'McMeekin, Emma'
'Rodgers, Lee'
'Harrington, Ross W.'
'Baisch, Ulrich'

_publ_section_title
;
 Synthesis and Structural Characterization of Phosphine--Borane-Stabilized
 Dicarbanions with either Rigid or Flexible Spacers
;
_journal_issue 1
_journal_name_full Organometallics
_journal_page_first 378
_journal_paper_doi 10.1021/om4011142
_journal_volume 33
_journal_year 2013
_chemical_formula_moiety 'C50 H102 B2 K2 N6 P2'
_chemical_formula_sum 'C50 H102 B2 K2 N6 P2'
_chemical_formula_weight 949.13
_space_group_crystal_system monoclinic
_space_group_IT_number 14
_space_group_name_Hall '-P 2ybc'
_space_group_name_H-M_alt 'P 1 21/c 1'
_atom_sites_solution_hydrogens mixed
_atom_sites_solution_primary direct
_audit_creation_date 2013-11-12
_audit_creation_method
;
Olex2 1.2
(compiled 2013.09.17 svn.r2790 for OlexSys, GUI svn.r4601)
;
_cell_angle_alpha 90
_cell_angle_beta 92.401(3)
_cell_angle_gamma 90
_cell_formula_units_Z 4
_cell_length_a 18.8732(6)
_cell_length_b 21.7626(7)
_cell_length_c 14.3884(4)
_cell_measurement_reflns_used 11809
_cell_measurement_temperature 150.01(10)
_cell_measurement_theta_max 28.5000
_cell_measurement_theta_min 3.5000
_cell_volume 5904.6(3)
_computing_cell_refinement
;
CrysAlisPro, Agilent Technologies,
Version 1.171.36.28 (release 01-02-2013 CrysAlis171 .NET)
(compiled Feb  1 2013,16:14:44)
;
_computing_data_collection
;
CrysAlisPro, Agilent Technologies,
Version 1.171.36.28 (release 01-02-2013 CrysAlis171 .NET)
(compiled Feb  1 2013,16:14:44)
;
_computing_data_reduction
;
CrysAlisPro, Agilent Technologies,
Version 1.171.36.28 (release 01-02-2013 CrysAlis171 .NET)
(compiled Feb  1 2013,16:14:44)
;
_computing_molecular_graphics
;
O. V. Dolomanov, L. J. Bourhis, R. J. Gildea, J. A. K. Howard and H. Puschmann,
OLEX2: a complete structure solution, refinement and analysis program.
J. Appl. Cryst. (2009). 42, 339-341.
;
_computing_publication_material
;
O. V. Dolomanov, L. J. Bourhis, R. J. Gildea, J. A. K. Howard and H. Puschmann,
OLEX2: a complete structure solution, refinement and analysis program.
J. Appl. Cryst. (2009). 42, 339-341.
;
_computing_structure_refinement
;
SHELX, G.M. Sheldrick, Acta Cryst.
(2008). A64, 112-122
;
_computing_structure_solution
;
SHELX, G.M. Sheldrick, Acta Cryst.
(2008). A64, 112-122
;
_diffrn_ambient_temperature 150.01(10)
_diffrn_detector_area_resol_mean 10.3968
_diffrn_measured_fraction_theta_full 0.9978
_diffrn_measured_fraction_theta_max 0.8513
_diffrn_measurement_details
;
#__ type_ start__ end____ width___ exp.time_
  1 omega   -3.00   44.00   1.0000   80.0000
omega____ theta____ kappa____ phi______ frames
    -        9.9819  -99.0000   30.0000 47

#__ type_ start__ end____ width___ exp.time_
  2 omega   16.00   51.00   1.0000   80.0000
omega____ theta____ kappa____ phi______ frames
    -        9.9819  -96.0000  -86.0000 35

#__ type_ start__ end____ width___ exp.time_
  3 omega   25.00   69.00   1.0000   80.0000
omega____ theta____ kappa____ phi______ frames
    -        9.9819 -133.0000   12.8373 44

#__ type_ start__ end____ width___ exp.time_
  4 omega    6.00   35.00   1.0000   80.0000
omega____ theta____ kappa____ phi______ frames
    -        9.9819  -99.0000    0.0000 29

#__ type_ start__ end____ width___ exp.time_
  5 omega  -14.00   68.00   1.0000   80.0000
omega____ theta____ kappa____ phi______ frames
    -        9.9819   57.0000  150.0000 82

#__ type_ start__ end____ width___ exp.time_
  6 omega   37.00   66.00   1.0000   80.0000
omega____ theta____ kappa____ phi______ frames
    -        9.9819   38.0000  -30.0000 29

#__ type_ start__ end____ width___ exp.time_
  7 omega   15.00   41.00   1.0000   80.0000
omega____ theta____ kappa____ phi______ frames
    -        9.9819  -99.0000 -150.0000 26

#__ type_ start__ end____ width___ exp.time_
  8 omega  -16.00   13.00   1.0000   80.0000
omega____ theta____ kappa____ phi______ frames
    -        9.9819   38.0000   60.0000 29
;
_diffrn_measurement_device_type 'Xcalibur, Atlas, Gemini ultra'
_diffrn_measurement_method '\w scans'
_diffrn_orient_matrix_UB_11 -0.0183654000
_diffrn_orient_matrix_UB_12 -0.0259456000
_diffrn_orient_matrix_UB_13 -0.0186174000
_diffrn_orient_matrix_UB_21 0.0325767000
_diffrn_orient_matrix_UB_22 -0.0160316000
_diffrn_orient_matrix_UB_23 -0.0024742000
_diffrn_orient_matrix_UB_31 -0.0040158000
_diffrn_orient_matrix_UB_32 -0.0114542000
_diffrn_orient_matrix_UB_33 0.0456536000
_diffrn_radiation_monochromator graphite
_diffrn_radiation_type 'Mo K\a'
_diffrn_radiation_wavelength 0.7107
_diffrn_reflns_av_R_equivalents 0.0328
_diffrn_reflns_av_unetI/netI 0.0360
_diffrn_reflns_Laue_measured_fraction_full 0.998
_diffrn_reflns_Laue_measured_fraction_max 0.851
_diffrn_reflns_limit_h_max 23
_diffrn_reflns_limit_h_min -25
_diffrn_reflns_limit_k_max 25
_diffrn_reflns_limit_k_min -28
_diffrn_reflns_limit_l_max 19
_diffrn_reflns_limit_l_min -18
_diffrn_reflns_number 47687
_diffrn_reflns_point_group_measured_fraction_full 0.998
_diffrn_reflns_point_group_measured_fraction_max 0.851
_diffrn_reflns_theta_full 25.000
_diffrn_reflns_theta_max 28.693
_diffrn_reflns_theta_min 2.985
_diffrn_source 'Enhance (Mo) X-ray Source'
_exptl_absorpt_coefficient_mu 0.250
_exptl_absorpt_correction_T_max 0.970
_exptl_absorpt_correction_T_min 0.901
_exptl_absorpt_correction_type analytical
_exptl_absorpt_process_details
;
CrysAlisPro, Agilent Technologies,
Version 1.171.36.28 (release 01-02-2013 CrysAlis171 .NET)
(compiled Feb  1 2013,16:14:44)
Analytical numeric absorption correction using a multifaceted crystal
			model based on expressions derived by R.C. Clark & J.S. Reid.
(Clark, R. C. & Reid, J. S. (1995). Acta Cryst. A51, 887-897)
;
_exptl_crystal_colour
;
;
_exptl_crystal_colour_lustre clear
_exptl_crystal_colour_modifier yellowish
_exptl_crystal_colour_primary colourless
_exptl_crystal_density_diffrn 1.068
_exptl_crystal_description block
_exptl_crystal_F_000 2088
_exptl_crystal_size_max 0.6850
_exptl_crystal_size_mid 0.2794
_exptl_crystal_size_min 0.1489
_refine_diff_density_max 0.527
_refine_diff_density_min -0.487
_refine_diff_density_rms 0.045
_refine_ls_extinction_method none
_refine_ls_goodness_of_fit_ref 1.015
_refine_ls_hydrogen_treatment mixed
_refine_ls_matrix_type full
_refine_ls_number_parameters 623
_refine_ls_number_reflns 12984
_refine_ls_number_restraints 0
_refine_ls_restrained_S_all 1.015
_refine_ls_R_factor_all 0.0703
_refine_ls_R_factor_gt 0.0462
_refine_ls_shift/su_max 0.045
_refine_ls_shift/su_mean 0.000
_refine_ls_structure_factor_coef Fsqd
_refine_ls_weighting_details
;
 w=1/[\s^2^(Fo^2^)+(0.0424P)^2^+3.6093P]
 where P=(Fo^2^+2Fc^2^)/3
;
_refine_ls_weighting_scheme calc
_refine_ls_wR_factor_gt 0.1017
_refine_ls_wR_factor_ref 0.1152
_reflns_Friedel_coverage 0.000
_reflns_number_gt 9745
_reflns_number_total 12984
_reflns_threshold_expression 'I > 2\s(I)'
_cod_data_source_file om4011142_si_001.cif
_cod_data_source_block 3d_kji130004_abs
_cod_database_code 4089649
_shelxl_version_number 2013-2
_chemical_oxdiff_formula 'C50 H112 B2 K2 N6 P2'
_shelx_space_group_comment
;
The symmetry employed for this shelxl refinement is uniquely defined
by the following loop, which should always be used as a source of
symmetry information in preference to the above space-group names.
They are only intended as comments.
;
_reflns_odcompleteness_completeness 99.78
_reflns_odcompleteness_iscentric 1
_reflns_odcompleteness_theta 24.97
_olex2_refinement_description
;
1. Fixed Uiso
 At 1.2 times of:
  All C(H) groups, All C(H,H) groups, All C(H,H,H,H) groups
 At 1.5 times of:
  All C(H,H,H) groups, All C(H,H,H,H,H,H) groups
2. Uiso/Uaniso restraints and constraints
Uanis(N65) = Uanis(N65A)
3. Others
 Sof(C62)=Sof(H62A)=Sof(H62B)=Sof(H62C)=Sof(C63)=Sof(H63A)=Sof(H63B)=Sof(H64C)=
 Sof(H64D)=Sof(H66D)=Sof(H66E)=Sof(H66F)=Sof(H67C)=Sof(H67D)=Sof(N65)=1-FVAR(1)
 Sof(C62A)=Sof(H62D)=Sof(H62E)=Sof(H62F)=Sof(C63A)=Sof(H63C)=Sof(H63D)=
 Sof(H64A)=Sof(H64B)=Sof(H66A)=Sof(H66B)=Sof(H66C)=Sof(H67A)=Sof(H67B)=
 Sof(N65A)=FVAR(1)
4.a Ternary CH refined with riding coordinates:
 C21(H21), C22(H22), C28(H28), C34(H34)
4.b Secondary CH2 refined with riding coordinates:
 C1(H1A,H1B), C3(H3A,H3B), C16(H16A,H16B), C19(H19A,H19B), C20(H20A,H20B),
 C23(H23A,H23B), C24(H24A,H24B), C25(H25A,H25B), C26(H26A,H26B), C27(H27A,H27B),
  C29(H29A,H29B), C30(H30A,H30B), C31(H31A,H31B), C32(H32A,H32B), C33(H33A,
 H33B), C35(H35A,H35B), C36(H36A,H36B), C37(H37A,H37B), C38(H38A,H38B),
 C39(H39A,H39B), C43(H43A,H43B), C44(H44A,H44B), C47(H47A,H47B), C48(H48A,H48B),
  C63(H63A,H63B), C63A(H63C,H63D), C64(H64C,H64D), C64(H64A,H64B), C67(H67C,
 H67D), C67(H67A,H67B), C68(H68A,H68B)
4.c Me refined with riding coordinates:
 C66(H66D,H66E,H66F), C66(H66A,H66B,H66C)
4.d Aromatic/amide H refined with riding coordinates:
 C7(H7), C8(H8), C9(H9), C10(H10)
4.e Idealised Me refined as rotating group:
 C40(H40A,H40B,H40C), C42(H42A,H42B,H42C), C46(H46A,H46B,H46C), C50(H50A,H50B,
 H50C), C51(H51A,H51B,H51C), C60(H60A,H60B,H60C), C62(H62A,H62B,H62C),
 C62A(H62D,H62E,H62F), C70(H70A,H70B,H70C), C71(H71A,H71B,H71C)
;

loop_
_space_group_symop_operation_xyz
'x, y, z'
'-x, y+1/2, -z+1/2'
'-x, -y, -z'
'x, -y-1/2, z-1/2'

loop_
_atom_site_label
_atom_site_type_symbol
_atom_site_fract_x
_atom_site_fract_y
_atom_site_fract_z
_atom_site_U_iso_or_equiv
_atom_site_adp_type
_atom_site_occupancy
_atom_site_site_symmetry_order
_atom_site_calc_flag
_atom_site_refinement_flags_posn
_atom_site_refinement_flags_adp
_atom_site_refinement_flags_occupancy
_atom_site_disorder_assembly
_atom_site_disorder_group
B13 B 0.18620(14) 0.30606(11) 0.74220(17) 0.0389(5) Uani 1 1 d . . . . .
H13A H 0.2274(13) 0.2902(11) 0.6911(16) 0.059(7) Uiso 1 1 d . . . . .
H13B H 0.1403(12) 0.2739(11) 0.7407(15) 0.054(7) Uiso 1 1 d . . . . .
H13C H 0.2085(12) 0.3116(11) 0.8154(16) 0.054(7) Uiso 1 1 d . . . . .
B14 B 0.34574(13) 0.66980(11) 0.82367(16) 0.0344(5) Uani 1 1 d . . . . .
H14A H 0.3989(12) 0.6558(10) 0.8548(16) 0.052(6) Uiso 1 1 d . . . . .
H14B H 0.3342(12) 0.7179(11) 0.8399(15) 0.054(7) Uiso 1 1 d . . . . .
H14C H 0.3425(11) 0.6619(10) 0.7462(16) 0.049(6) Uiso 1 1 d . . . . .
C1 C -0.04979(14) 0.4559(2) 0.78637(18) 0.1015(14) Uani 1 1 d . . . . .
H1A H -0.0751 0.4941 0.7675 0.122 Uiso 1 1 calc R U . . .
H1B H -0.0808 0.4206 0.7700 0.122 Uiso 1 1 calc R U . . .
C3 C -0.03342(16) 0.4567(2) 0.89172(19) 0.1207(18) Uani 1 1 d . . . . .
H3A H -0.0056 0.4940 0.9084 0.145 Uiso 1 1 calc R U . . .
H3B H -0.0784 0.4585 0.9247 0.145 Uiso 1 1 calc R U . . .
C5 C 0.25061(9) 0.55077(8) 0.83542(12) 0.0266(4) Uani 1 1 d . . . . .
H5 H 0.2019(10) 0.5391(9) 0.8393(13) 0.028(5) Uiso 1 1 d . . . . .
C6 C 0.29838(9) 0.50654(8) 0.79812(11) 0.0231(3) Uani 1 1 d . . . . .
C7 C 0.37258(9) 0.50980(9) 0.81137(13) 0.0301(4) Uani 1 1 d . . . . .
H7 H 0.3923 0.5424 0.8481 0.036 Uiso 1 1 calc R U . . .
C8 C 0.41843(10) 0.46762(10) 0.77326(14) 0.0374(5) Uani 1 1 d . . . . .
H8 H 0.4682 0.4719 0.7835 0.045 Uiso 1 1 calc R U . . .
C9 C 0.39127(10) 0.41944(9) 0.72049(14) 0.0357(4) Uani 1 1 d . . . . .
H9 H 0.4222 0.3898 0.6954 0.043 Uiso 1 1 calc R U . . .
C10 C 0.31854(9) 0.41460(8) 0.70440(12) 0.0272(4) Uani 1 1 d . . . . .
H10 H 0.3008 0.3818 0.6666 0.033 Uiso 1 1 calc R U . . .
C11 C 0.26956(9) 0.45587(7) 0.74123(11) 0.0223(3) Uani 1 1 d . . . . .
C12 C 0.19437(10) 0.45025(8) 0.72590(13) 0.0298(4) Uani 1 1 d . . . . .
H12 H 0.1679(11) 0.4851(10) 0.7386(14) 0.040(6) Uiso 1 1 d . . . . .
C16 C 0.01956(12) 0.45100(15) 0.73463(16) 0.0623(8) Uani 1 1 d . . . . .
H16A H 0.0084 0.4488 0.6669 0.075 Uiso 1 1 calc R U . . .
H16B H 0.0485 0.4883 0.7469 0.075 Uiso 1 1 calc R U . . .
C19 C 0.00715(15) 0.4012(2) 0.92208(19) 0.1042(15) Uani 1 1 d . . . . .
H19A H -0.0224 0.3642 0.9103 0.125 Uiso 1 1 calc R U . . .
H19B H 0.0184 0.4037 0.9898 0.125 Uiso 1 1 calc R U . . .
C20 C 0.07586(12) 0.39526(15) 0.87055(14) 0.0592(7) Uani 1 1 d . . . . .
H20A H 0.1002 0.3567 0.8896 0.071 Uiso 1 1 calc R U . . .
H20B H 0.1077 0.4300 0.8879 0.071 Uiso 1 1 calc R U . . .
C21 C 0.06176(10) 0.39500(12) 0.76472(13) 0.0438(5) Uani 1 1 d . . . . .
H21 H 0.0314 0.3583 0.7497 0.053 Uiso 1 1 calc R U . . .
C22 C 0.11267(9) 0.37826(8) 0.58135(12) 0.0261(4) Uani 1 1 d . . . . .
H22 H 0.0864 0.4170 0.5653 0.031 Uiso 1 1 calc R U . . .
C23 C 0.06196(11) 0.32486(10) 0.56178(13) 0.0386(5) Uani 1 1 d . . . . .
H23A H 0.0193 0.3302 0.5987 0.046 Uiso 1 1 calc R U . . .
H23B H 0.0853 0.2860 0.5815 0.046 Uiso 1 1 calc R U . . .
C24 C 0.03973(12) 0.32097(12) 0.45843(14) 0.0488(6) Uani 1 1 d . . . . .
H24A H 0.0097 0.2842 0.4475 0.059 Uiso 1 1 calc R U . . .
H24B H 0.0112 0.3576 0.4406 0.059 Uiso 1 1 calc R U . . .
C25 C 0.10377(13) 0.31737(13) 0.39837(15) 0.0570(7) Uani 1 1 d . . . . .
H25A H 0.1297 0.2786 0.4117 0.068 Uiso 1 1 calc R U . . .
H25B H 0.0878 0.3171 0.3319 0.068 Uiso 1 1 calc R U . . .
C26 C 0.15280(12) 0.37127(13) 0.41675(14) 0.0542(7) Uani 1 1 d . . . . .
H26A H 0.1282 0.4098 0.3980 0.065 Uiso 1 1 calc R U . . .
H26B H 0.1951 0.3670 0.3789 0.065 Uiso 1 1 calc R U . . .
C27 C 0.17588(10) 0.37475(11) 0.51921(13) 0.0403(5) Uani 1 1 d . . . . .
H27A H 0.2061 0.4115 0.5298 0.048 Uiso 1 1 calc R U . . .
H27B H 0.2046 0.3380 0.5361 0.048 Uiso 1 1 calc R U . . .
C28 C 0.28116(10) 0.62516(8) 1.00587(12) 0.0283(4) Uani 1 1 d . . . . .
H28 H 0.2407 0.6022 1.0320 0.034 Uiso 1 1 calc R U . . .
C29 C 0.28151(13) 0.68981(9) 1.04764(14) 0.0438(5) Uani 1 1 d . . . . .
H29A H 0.3173 0.7152 1.0169 0.053 Uiso 1 1 calc R U . . .
H29B H 0.2345 0.7090 1.0353 0.053 Uiso 1 1 calc R U . . .
C30 C 0.29834(16) 0.68912(11) 1.15253(15) 0.0565(7) Uani 1 1 d . . . . .
H30A H 0.3012 0.7319 1.1758 0.068 Uiso 1 1 calc R U . . .
H30B H 0.2595 0.6681 1.1842 0.068 Uiso 1 1 calc R U . . .
C31 C 0.36733(15) 0.65672(11) 1.17584(15) 0.0572(7) Uani 1 1 d . . . . .
H31A H 0.3763 0.6563 1.2441 0.069 Uiso 1 1 calc R U . . .
H31B H 0.4067 0.6792 1.1477 0.069 Uiso 1 1 calc R U . . .
C32 C 0.36479(14) 0.59128(10) 1.13948(15) 0.0498(6) Uani 1 1 d . . . . .
H32A H 0.3274 0.5681 1.1706 0.060 Uiso 1 1 calc R U . . .
H32B H 0.4108 0.5708 1.1540 0.060 Uiso 1 1 calc R U . . .
C33 C 0.34937(11) 0.59087(9) 1.03431(13) 0.0370(5) Uani 1 1 d . . . . .
H33A H 0.3896 0.6101 1.0032 0.044 Uiso 1 1 calc R U . . .
H33B H 0.3454 0.5478 1.0126 0.044 Uiso 1 1 calc R U . . .
C34 C 0.18805(10) 0.66963(9) 0.85510(14) 0.0345(4) Uani 1 1 d . . . . .
H34 H 0.1984 0.7113 0.8815 0.041 Uiso 1 1 calc R U . . .
C35 C 0.17315(13) 0.67890(11) 0.75025(16) 0.0503(6) Uani 1 1 d . . . . .
H35A H 0.2162 0.6950 0.7217 0.060 Uiso 1 1 calc R U . . .
H35B H 0.1612 0.6389 0.7208 0.060 Uiso 1 1 calc R U . . .
C36 C 0.11182(16) 0.72386(13) 0.7325(2) 0.0718(9) Uani 1 1 d . . . . .
H36A H 0.1255 0.7648 0.7571 0.086 Uiso 1 1 calc R U . . .
H36B H 0.1018 0.7279 0.6647 0.086 Uiso 1 1 calc R U . . .
C37 C 0.04650(15) 0.70242(14) 0.7780(2) 0.0825(11) Uani 1 1 d . . . . .
H37A H 0.0297 0.6638 0.7482 0.099 Uiso 1 1 calc R U . . .
H37B H 0.0087 0.7336 0.7687 0.099 Uiso 1 1 calc R U . . .
C38 C 0.06003(13) 0.69157(13) 0.8815(2) 0.0692(8) Uani 1 1 d . . . . .
H38A H 0.0166 0.6746 0.9081 0.083 Uiso 1 1 calc R U . . .
H38B H 0.0707 0.7313 0.9125 0.083 Uiso 1 1 calc R U . . .
C39 C 0.12199(11) 0.64694(11) 0.90127(19) 0.0528(6) Uani 1 1 d . . . . .
H39A H 0.1316 0.6436 0.9693 0.063 Uiso 1 1 calc R U . . .
H39B H 0.1091 0.6056 0.8772 0.063 Uiso 1 1 calc R U . . .
C40 C 0.38919(16) 0.26367(13) 0.83695(18) 0.0658(7) Uani 1 1 d . . . . .
H40A H 0.3476 0.2631 0.7937 0.099 Uiso 1 1 calc R U . . .
H40B H 0.4107 0.2227 0.8397 0.099 Uiso 1 1 calc R U . . .
H40C H 0.4238 0.2934 0.8153 0.099 Uiso 1 1 calc R U . . .
C42 C 0.31725(15) 0.23705(12) 0.9625(2) 0.0680(7) Uani 1 1 d . . . . .
H42A H 0.2780 0.2324 0.9163 0.102 Uiso 1 1 calc R U . . .
H42B H 0.2988 0.2515 1.0213 0.102 Uiso 1 1 calc R U . . .
H42C H 0.3409 0.1973 0.9724 0.102 Uiso 1 1 calc R U . . .
C43 C 0.42926(12) 0.28748(12) 0.99353(18) 0.0545(6) Uani 1 1 d . . . . .
H43A H 0.4662 0.3113 0.9625 0.065 Uiso 1 1 calc R U . . .
H43B H 0.4488 0.2461 1.0073 0.065 Uiso 1 1 calc R U . . .
C44 C 0.41370(13) 0.31868(11) 1.08420(17) 0.0510(6) Uani 1 1 d . . . . .
H44A H 0.3772 0.2947 1.1157 0.061 Uiso 1 1 calc R U . . .
H44B H 0.4573 0.3184 1.1249 0.061 Uiso 1 1 calc R U . . .
C46 C 0.44775(12) 0.42279(12) 1.05178(19) 0.0558(6) Uani 1 1 d . . . . .
H46A H 0.4681 0.4097 0.9934 0.084 Uiso 1 1 calc R U . . .
H46B H 0.4842 0.4207 1.1022 0.084 Uiso 1 1 calc R U . . .
H46C H 0.4304 0.4651 1.0454 0.084 Uiso 1 1 calc R U . . .
C47 C 0.35636(12) 0.40352(11) 1.15857(14) 0.0456(5) Uani 1 1 d . . . . .
H47A H 0.3528 0.4489 1.1566 0.055 Uiso 1 1 calc R U . . .
H47B H 0.3880 0.3925 1.2126 0.055 Uiso 1 1 calc R U . . .
C48 C 0.28379(12) 0.37737(11) 1.17330(14) 0.0447(5) Uani 1 1 d . . . . .
H48A H 0.2878 0.3322 1.1791 0.054 Uiso 1 1 calc R U . . .
H48B H 0.2667 0.3933 1.2328 0.054 Uiso 1 1 calc R U . . .
C50 C 0.16674(13) 0.35560(13) 1.11276(18) 0.0613(7) Uani 1 1 d . . . . .
H50A H 0.1786 0.3118 1.1138 0.092 Uiso 1 1 calc R U . . .
H50B H 0.1321 0.3638 1.0616 0.092 Uiso 1 1 calc R U . . .
H50C H 0.1465 0.3671 1.1719 0.092 Uiso 1 1 calc R U . . .
C51 C 0.21328(13) 0.45635(11) 1.09698(18) 0.0544(6) Uani 1 1 d . . . . .
H51A H 0.1958 0.4687 1.1574 0.082 Uiso 1 1 calc R U . . .
H51B H 0.1764 0.4638 1.0483 0.082 Uiso 1 1 calc R U . . .
H51C H 0.2556 0.4803 1.0837 0.082 Uiso 1 1 calc R U . . .
C60 C 0.16760(18) 0.65735(14) 0.4689(3) 0.0878(10) Uani 1 1 d . . . . .
H60A H 0.1526 0.6722 0.5293 0.132 Uiso 1 1 calc R U . . .
H60B H 0.1277 0.6600 0.4232 0.132 Uiso 1 1 calc R U . . .
H60C H 0.2069 0.6827 0.4483 0.132 Uiso 1 1 calc R U . . .
C62 C 0.1365(2) 0.5571(2) 0.4975(3) 0.0543(11) Uani 0.738(8) 1 d . . P A 2
H62A H 0.1165 0.5699 0.5561 0.081 Uiso 0.738(8) 1 calc R U P A 2
H62B H 0.1539 0.5148 0.5034 0.081 Uiso 0.738(8) 1 calc R U P A 2
H62C H 0.0997 0.5592 0.4474 0.081 Uiso 0.738(8) 1 calc R U P A 2
C62A C 0.1137(6) 0.5665(6) 0.5332(9) 0.050(3) Uani 0.262(8) 1 d . . P A 1
H62D H 0.1015 0.5948 0.5831 0.075 Uiso 0.262(8) 1 calc R U P A 1
H62E H 0.1238 0.5258 0.5595 0.075 Uiso 0.262(8) 1 calc R U P A 1
H62F H 0.0739 0.5637 0.4875 0.075 Uiso 0.262(8) 1 calc R U P A 1
C63 C 0.2225(2) 0.5822(2) 0.3834(2) 0.0547(12) Uani 0.738(8) 1 d . . P A 2
H63A H 0.1834 0.5792 0.3355 0.066 Uiso 0.738(8) 1 calc R U P A 2
H63B H 0.2522 0.6178 0.3673 0.066 Uiso 0.738(8) 1 calc R U P A 2
C63A C 0.1978(6) 0.5428(6) 0.4137(7) 0.054(4) Uani 0.262(8) 1 d . . P A 1
H63C H 0.1807 0.5056 0.4454 0.065 Uiso 0.262(8) 1 calc R U P A 1
H63D H 0.1650 0.5502 0.3593 0.065 Uiso 0.262(8) 1 calc R U P A 1
C64 C 0.26376(15) 0.52878(19) 0.37974(18) 0.0825(10) Uani 1 1 d . . . . .
H64C H 0.2805 0.5251 0.3157 0.099 Uiso 0.738(8) 1 calc R U P A 2
H64D H 0.2321 0.4933 0.3898 0.099 Uiso 0.738(8) 1 calc R U P A 2
H64A H 0.2678 0.5508 0.3200 0.099 Uiso 0.262(8) 1 calc R U P A 1
H64B H 0.2642 0.4843 0.3655 0.099 Uiso 0.262(8) 1 calc R U P A 1
C66 C 0.34859(15) 0.46302(16) 0.4558(2) 0.0743(8) Uani 1 1 d . . . . .
H66D H 0.3107 0.4380 0.4809 0.111 Uiso 0.738(8) 1 calc R U P A 2
H66E H 0.3899 0.4628 0.4994 0.111 Uiso 0.738(8) 1 calc R U P A 2
H66F H 0.3620 0.4460 0.3959 0.111 Uiso 0.738(8) 1 calc R U P A 2
H66A H 0.3083 0.4439 0.4855 0.111 Uiso 0.262(8) 1 calc R U P A 1
H66B H 0.3918 0.4567 0.4947 0.111 Uiso 0.262(8) 1 calc R U P A 1
H66C H 0.3544 0.4443 0.3946 0.111 Uiso 0.262(8) 1 calc R U P A 1
C67 C 0.38492(14) 0.56335(15) 0.40765(17) 0.0665(8) Uani 1 1 d . . . . .
H67C H 0.4060 0.5430 0.3538 0.080 Uiso 0.738(8) 1 calc R U P A 2
H67D H 0.3640 0.6027 0.3855 0.080 Uiso 0.738(8) 1 calc R U P A 2
H67A H 0.3727 0.6015 0.3732 0.080 Uiso 0.262(8) 1 calc R U P A 1
H67B H 0.4023 0.5330 0.3626 0.080 Uiso 0.262(8) 1 calc R U P A 1
C68 C 0.44297(13) 0.57684(13) 0.47974(18) 0.0585(7) Uani 1 1 d . . . . .
H68A H 0.4632 0.5374 0.5025 0.070 Uiso 1 1 calc R U . . .
H68B H 0.4812 0.5997 0.4496 0.070 Uiso 1 1 calc R U . . .
C70 C 0.40031(16) 0.67479(12) 0.5351(3) 0.0792(9) Uani 1 1 d . . . . .
H70A H 0.4369 0.6933 0.4976 0.119 Uiso 1 1 calc R U . . .
H70B H 0.3953 0.6989 0.5919 0.119 Uiso 1 1 calc R U . . .
H70C H 0.3550 0.6743 0.4992 0.119 Uiso 1 1 calc R U . . .
C71 C 0.47697(13) 0.61239(13) 0.6315(2) 0.0637(7) Uani 1 1 d . . . . .
H71A H 0.4614 0.6352 0.6857 0.096 Uiso 1 1 calc R U . . .
H71B H 0.5193 0.6320 0.6077 0.096 Uiso 1 1 calc R U . . .
H71C H 0.4882 0.5700 0.6498 0.096 Uiso 1 1 calc R U . . .
K1 K 0.29158(2) 0.56935(2) 0.62666(3) 0.03392(11) Uani 1 1 d . . . . .
K2 K 0.28947(2) 0.39157(2) 0.91538(3) 0.03229(10) Uani 1 1 d . . . . .
N41 N 0.36750(10) 0.28118(8) 0.92922(13) 0.0434(4) Uani 1 1 d . . . . .
N45 N 0.38890(9) 0.38229(8) 1.07317(12) 0.0374(4) Uani 1 1 d . . . . .
N49 N 0.23104(8) 0.39159(8) 1.09929(11) 0.0340(4) Uani 1 1 d . . . . .
N61 N 0.19045(11) 0.59457(9) 0.47756(14) 0.0516(5) Uani 1 1 d . . . . .
N65 N 0.3251(3) 0.5222(2) 0.4432(3) 0.0413(9) Uani 0.738(8) 1 d . . P A 2
N65A N 0.3326(9) 0.5435(7) 0.4421(12) 0.0413(9) Uani 0.262(8) 1 d . . P A 1
N69 N 0.42061(9) 0.61226(8) 0.55946(14) 0.0459(4) Uani 1 1 d . . . . .
P3 P 0.14524(2) 0.38454(2) 0.70437(3) 0.02505(11) Uani 1 1 d . . . . .
P4 P 0.26928(2) 0.62367(2) 0.87720(3) 0.02456(11) Uani 1 1 d . . . . .

loop_
_atom_site_aniso_label
_atom_site_aniso_U_11
_atom_site_aniso_U_22
_atom_site_aniso_U_33
_atom_site_aniso_U_23
_atom_site_aniso_U_13
_atom_site_aniso_U_12
B13 0.0504(14) 0.0283(12) 0.0371(12) 0.0053(10) -0.0086(11) -0.0092(11)
B14 0.0400(13) 0.0269(11) 0.0359(12) 0.0049(10) -0.0056(10) -0.0080(10)
C1 0.0430(15) 0.213(4) 0.0478(15) -0.040(2) -0.0047(12) 0.048(2)
C3 0.0560(18) 0.262(5) 0.0440(15) -0.047(2) 0.0016(13) 0.064(3)
C5 0.0247(9) 0.0218(9) 0.0330(9) -0.0055(7) -0.0034(7) -0.0041(7)
C6 0.0260(8) 0.0196(8) 0.0232(8) 0.0035(7) -0.0032(7) -0.0011(7)
C7 0.0271(9) 0.0277(9) 0.0349(10) 0.0021(8) -0.0066(7) -0.0026(7)
C8 0.0219(9) 0.0411(12) 0.0490(12) 0.0046(10) -0.0006(8) -0.0002(8)
C9 0.0324(10) 0.0329(10) 0.0426(11) -0.0006(9) 0.0100(8) 0.0062(8)
C10 0.0317(9) 0.0234(9) 0.0269(9) -0.0004(7) 0.0041(7) -0.0006(7)
C11 0.0270(9) 0.0192(8) 0.0204(8) 0.0025(7) -0.0023(6) -0.0003(7)
C12 0.0283(9) 0.0218(9) 0.0385(10) -0.0100(8) -0.0066(8) 0.0017(8)
C16 0.0350(12) 0.113(2) 0.0385(12) -0.0272(14) -0.0052(9) 0.0231(13)
C19 0.0497(16) 0.228(5) 0.0359(14) -0.020(2) 0.0144(12) 0.011(2)
C20 0.0387(12) 0.111(2) 0.0282(11) -0.0113(12) 0.0068(9) 0.0026(13)
C21 0.0268(10) 0.0769(16) 0.0278(10) -0.0161(10) 0.0030(8) -0.0079(10)
C22 0.0267(9) 0.0274(9) 0.0240(8) -0.0040(7) -0.0003(7) -0.0013(7)
C23 0.0393(11) 0.0423(12) 0.0336(10) -0.0082(9) -0.0056(8) -0.0133(9)
C24 0.0480(13) 0.0604(15) 0.0370(11) -0.0161(11) -0.0102(10) -0.0104(11)
C25 0.0565(14) 0.0790(18) 0.0347(11) -0.0280(12) -0.0081(10) 0.0159(13)
C26 0.0400(12) 0.097(2) 0.0262(10) -0.0102(12) 0.0056(9) 0.0002(13)
C27 0.0316(10) 0.0627(14) 0.0268(9) -0.0071(10) 0.0030(8) -0.0036(10)
C28 0.0366(10) 0.0208(9) 0.0270(9) -0.0015(7) -0.0030(7) -0.0014(7)
C29 0.0700(15) 0.0245(10) 0.0358(11) -0.0078(9) -0.0109(10) 0.0035(10)
C30 0.099(2) 0.0352(12) 0.0342(11) -0.0110(10) -0.0093(12) 0.0018(13)
C31 0.095(2) 0.0444(14) 0.0305(11) -0.0004(10) -0.0223(12) -0.0120(13)
C32 0.0730(16) 0.0404(12) 0.0342(11) 0.0019(10) -0.0181(11) 0.0051(11)
C33 0.0459(12) 0.0319(10) 0.0322(10) -0.0002(8) -0.0107(9) 0.0050(9)
C34 0.0337(10) 0.0253(9) 0.0430(11) -0.0096(9) -0.0140(8) 0.0064(8)
C35 0.0554(14) 0.0444(13) 0.0485(13) -0.0099(11) -0.0265(11) 0.0196(11)
C36 0.076(2) 0.0645(18) 0.0715(18) -0.0187(15) -0.0437(15) 0.0364(15)
C37 0.0597(18) 0.0663(19) 0.117(3) -0.0415(18) -0.0526(18) 0.0334(15)
C38 0.0359(13) 0.0548(16) 0.116(2) -0.0218(16) -0.0070(14) 0.0155(11)
C39 0.0324(11) 0.0440(13) 0.0816(17) -0.0136(12) -0.0018(11) 0.0065(10)
C40 0.0833(19) 0.0562(16) 0.0580(16) -0.0098(13) 0.0054(14) 0.0289(14)
C42 0.0725(18) 0.0461(15) 0.085(2) 0.0063(14) -0.0016(15) -0.0090(13)
C43 0.0449(13) 0.0486(14) 0.0697(16) -0.0021(12) -0.0018(11) 0.0196(11)
C44 0.0506(13) 0.0472(13) 0.0540(14) 0.0037(11) -0.0140(11) 0.0139(11)
C46 0.0350(12) 0.0574(15) 0.0745(17) -0.0001(13) -0.0029(11) -0.0025(11)
C47 0.0466(12) 0.0538(14) 0.0354(11) -0.0034(10) -0.0112(9) 0.0037(11)
C48 0.0521(13) 0.0540(14) 0.0277(10) 0.0042(10) 0.0002(9) 0.0066(11)
C50 0.0494(14) 0.0743(18) 0.0603(15) 0.0172(14) 0.0048(12) -0.0161(13)
C51 0.0568(15) 0.0462(14) 0.0598(15) -0.0028(12) -0.0032(12) 0.0130(11)
C60 0.086(2) 0.0573(18) 0.119(3) 0.0285(18) -0.013(2) 0.0081(16)
C62 0.051(3) 0.054(2) 0.057(3) 0.004(2) 0.0042(19) 0.0048(19)
C62A 0.037(6) 0.051(6) 0.061(8) -0.018(5) -0.002(5) 0.007(5)
C63 0.057(2) 0.070(3) 0.0364(17) 0.0127(18) -0.0139(15) -0.0031(19)
C63A 0.063(7) 0.061(8) 0.036(5) -0.015(5) -0.022(5) 0.018(6)
C64 0.0617(17) 0.147(3) 0.0385(14) -0.0221(17) -0.0019(12) 0.010(2)
C66 0.0596(17) 0.090(2) 0.0741(19) -0.0036(17) 0.0146(14) -0.0122(17)
C67 0.0642(17) 0.094(2) 0.0432(13) 0.0069(14) 0.0205(12) 0.0004(15)
C68 0.0421(13) 0.0645(16) 0.0705(17) 0.0048(13) 0.0204(12) -0.0034(12)
C70 0.0641(18) 0.0421(15) 0.132(3) 0.0220(17) 0.0153(18) -0.0026(13)
C71 0.0383(13) 0.0640(17) 0.089(2) -0.0082(15) 0.0019(13) -0.0077(12)
K1 0.0351(2) 0.0407(2) 0.0258(2) 0.00507(18) -0.00028(16) -0.00321(18)
K2 0.0412(2) 0.0310(2) 0.02447(19) 0.00418(17) -0.00071(16) 0.00380(18)
N41 0.0475(10) 0.0330(9) 0.0495(10) -0.0017(8) 0.0014(8) 0.0085(8)
N45 0.0321(9) 0.0386(10) 0.0408(9) 0.0005(8) -0.0054(7) 0.0037(7)
N49 0.0355(9) 0.0373(9) 0.0294(8) 0.0040(7) 0.0026(7) 0.0012(7)
N61 0.0529(12) 0.0470(11) 0.0534(12) -0.0049(9) -0.0180(9) 0.0149(10)
N65 0.0351(15) 0.057(3) 0.0318(10) -0.005(2) 0.0059(10) -0.015(2)
N65A 0.0351(15) 0.057(3) 0.0318(10) -0.005(2) 0.0059(10) -0.015(2)
N69 0.0353(9) 0.0360(10) 0.0671(12) 0.0046(9) 0.0086(9) -0.0024(8)
P3 0.0249(2) 0.0278(2) 0.0223(2) -0.00520(19) -0.00008(17) -0.00464(18)
P4 0.0264(2) 0.0189(2) 0.0277(2) -0.00182(18) -0.00688(18) -0.00072(18)

loop_
_atom_type_symbol
_atom_type_description
_atom_type_scat_dispersion_real
_atom_type_scat_dispersion_imag
_atom_type_scat_source
C C 0.0033 0.0016 'International Tables Vol C Tables 4.2.6.8 and 6.1.1.4'
H H 0.0000 0.0000 'International Tables Vol C Tables 4.2.6.8 and 6.1.1.4'
B B 0.0013 0.0007 'International Tables Vol C Tables 4.2.6.8 and 6.1.1.4'
N N 0.0061 0.0033 'International Tables Vol C Tables 4.2.6.8 and 6.1.1.4'
P P 0.1023 0.0942 'International Tables Vol C Tables 4.2.6.8 and 6.1.1.4'
K K 0.2009 0.2494 'International Tables Vol C Tables 4.2.6.8 and 6.1.1.4'

loop_
_exptl_crystal_face_index_h
_exptl_crystal_face_index_k
_exptl_crystal_face_index_l
_exptl_crystal_face_perp_dist
_exptl_oxdiff_crystal_face_indexfrac_h
_exptl_oxdiff_crystal_face_indexfrac_k
_exptl_oxdiff_crystal_face_indexfrac_l
_exptl_oxdiff_crystal_face_x
_exptl_oxdiff_crystal_face_y
_exptl_oxdiff_crystal_face_z
-7 -30 1 0.1322 -7.0000 -29.9998 1.0000 0.8883 0.2504 0.4174
-27 0 1 0.0651 -27.0000 0.0001 1.0000 0.4772 -0.8820 0.1541
27 -1 0 0.0680 27.0000 -1.0001 0.0000 -0.4699 0.8956 -0.0970
-1 -13 -18 0.2992 -1.0000 -12.9996 -18.0000 0.6908 0.2204 -0.6688
6 21 -14 0.2398 6.0000 21.0001 -14.0000 -0.3944 -0.1066 -0.9038
-2 1 20 0.3354 -2.0000 0.9996 20.0000 -0.3616 -0.1307 0.9097
7 30 -2 0.0922 7.0000 29.9998 -2.0000 -0.8697 -0.2480 -0.4630

loop_
_geom_angle_atom_site_label_1
_geom_angle_atom_site_label_2
_geom_angle_atom_site_label_3
_geom_angle
H13A B13 H13B 110.3(17)
H13A B13 H13C 113.4(17)
H13B B13 H13C 110.3(16)
P3 B13 H13A 111.0(12)
P3 B13 H13B 104.3(12)
P3 B13 H13C 107.2(12)
H14A B14 H14B 110.9(17)
H14A B14 H14C 111.2(16)
H14B B14 H14C 110.7(16)
P4 B14 H14A 111.6(12)
P4 B14 H14B 104.5(12)
P4 B14 H14C 107.6(11)
H1A C1 H1B 108.2
C3 C1 H1A 109.7
C3 C1 H1B 109.7
C3 C1 C16 109.8(2)
C16 C1 H1A 109.7
C16 C1 H1B 109.7
C1 C3 H3A 109.4
C1 C3 H3B 109.4
H3A C3 H3B 108.0
C19 C3 C1 111.2(3)
C19 C3 H3A 109.4
C19 C3 H3B 109.4
C6 C5 H5 117.5(11)
C6 C5 K1 63.16(9)
C6 C5 P4 128.51(14)
K1 C5 H5 111.3(11)
P4 C5 H5 113.9(11)
P4 C5 K1 99.14(7)
C5 C6 C11 119.26(15)
C5 C6 K1 89.76(10)
C5 C6 K2 107.16(11)
C7 C6 C5 123.47(16)
C7 C6 C11 117.25(15)
C7 C6 K1 95.89(11)
C7 C6 K2 92.54(11)
C11 C6 K1 82.75(9)
C11 C6 K2 70.19(9)
K1 C6 K2 152.54(6)
C6 C7 H7 118.5
C6 C7 K1 58.82(9)
C6 C7 K2 62.99(9)
C8 C7 C6 123.08(17)
C8 C7 H7 118.5
C8 C7 K1 102.61(12)
C8 C7 K2 88.87(12)
K1 C7 H7 108.3
K1 C7 K2 116.68(5)
K2 C7 H7 119.8
C7 C8 H8 120.1
C9 C8 C7 119.70(18)
C9 C8 H8 120.1
C8 C9 H9 120.3
C8 C9 C10 119.45(17)
C8 C9 K2 83.98(11)
C10 C9 H9 120.3
C10 C9 K2 63.26(10)
K2 C9 H9 123.4
C9 C10 H10 118.3
C9 C10 C11 123.35(17)
C9 C10 K2 93.58(12)
C11 C10 H10 118.3
C11 C10 K2 66.10(9)
K2 C10 H10 111.2
C6 C11 K1 68.37(9)
C6 C11 K2 81.24(9)
C10 C11 C6 117.15(15)
C10 C11 C12 123.33(16)
C10 C11 K1 102.09(10)
C10 C11 K2 87.35(10)
C12 C11 C6 119.53(15)
C12 C11 K1 98.31(11)
C12 C11 K2 100.65(11)
K2 C11 K1 149.26(6)
C11 C12 H12 115.8(13)
C11 C12 K1 57.90(9)
C11 C12 K2 55.24(9)
C11 C12 P3 128.32(14)
K1 C12 H12 76.8(13)
K2 C12 H12 114.4(13)
K2 C12 K1 109.35(5)
P3 C12 H12 115.0(13)
P3 C12 K1 145.53(9)
P3 C12 K2 95.34(8)
C1 C16 H16A 109.3
C1 C16 H16B 109.3
H16A C16 H16B 108.0
C21 C16 C1 111.6(3)
C21 C16 H16A 109.3
C21 C16 H16B 109.3
C3 C19 H19A 109.4
C3 C19 H19B 109.4
C3 C19 C20 111.4(3)
H19A C19 H19B 108.0
C20 C19 H19A 109.4
C20 C19 H19B 109.4
C19 C20 H20A 109.3
C19 C20 H20B 109.3
C19 C20 C21 111.5(2)
H20A C20 H20B 108.0
C21 C20 H20A 109.3
C21 C20 H20B 109.3
C16 C21 C20 110.43(19)
C16 C21 H21 107.0
C16 C21 P3 114.55(16)
C20 C21 H21 107.0
C20 C21 P3 110.57(14)
P3 C21 H21 107.0
C23 C22 H22 107.4
C23 C22 P3 114.40(13)
C27 C22 H22 107.4
C27 C22 C23 110.78(16)
C27 C22 P3 109.13(12)
P3 C22 H22 107.4
C22 C23 H23A 109.3
C22 C23 H23B 109.3
C22 C23 C24 111.48(17)
H23A C23 H23B 108.0
C24 C23 H23A 109.3
C24 C23 H23B 109.3
C23 C24 H24A 109.4
C23 C24 H24B 109.4
H24A C24 H24B 108.0
C25 C24 C23 111.33(18)
C25 C24 H24A 109.4
C25 C24 H24B 109.4
C24 C25 H25A 109.5
C24 C25 H25B 109.5
H25A C25 H25B 108.0
C26 C25 C24 110.91(18)
C26 C25 H25A 109.5
C26 C25 H25B 109.5
C25 C26 H26A 109.5
C25 C26 H26B 109.5
C25 C26 C27 110.9(2)
H26A C26 H26B 108.0
C27 C26 H26A 109.5
C27 C26 H26B 109.5
C22 C27 H27A 109.3
C22 C27 H27B 109.3
C26 C27 C22 111.83(16)
C26 C27 H27A 109.3
C26 C27 H27B 109.3
H27A C27 H27B 107.9
C29 C28 H28 107.7
C29 C28 P4 113.98(13)
C33 C28 H28 107.7
C33 C28 C29 110.73(16)
C33 C28 P4 108.88(12)
P4 C28 H28 107.7
C28 C29 H29A 109.2
C28 C29 H29B 109.2
H29A C29 H29B 107.9
C30 C29 C28 112.09(17)
C30 C29 H29A 109.2
C30 C29 H29B 109.2
C29 C30 H30A 109.3
C29 C30 H30B 109.3
H30A C30 H30B 108.0
C31 C30 C29 111.5(2)
C31 C30 H30A 109.3
C31 C30 H30B 109.3
C30 C31 H31A 109.6
C30 C31 H31B 109.6
C30 C31 C32 110.4(2)
H31A C31 H31B 108.1
C32 C31 H31A 109.6
C32 C31 H31B 109.6
C31 C32 H32A 109.6
C31 C32 H32B 109.6
C31 C32 C33 110.41(18)
H32A C32 H32B 108.1
C33 C32 H32A 109.6
C33 C32 H32B 109.6
C28 C33 C32 112.66(17)
C28 C33 H33A 109.1
C28 C33 H33B 109.1
C32 C33 H33A 109.1
C32 C33 H33B 109.1
H33A C33 H33B 107.8
C35 C34 H34 106.2
C35 C34 P4 110.90(14)
C39 C34 H34 106.2
C39 C34 C35 110.62(18)
C39 C34 P4 116.05(15)
P4 C34 H34 106.2
C34 C35 H35A 109.5
C34 C35 H35B 109.5
H35A C35 H35B 108.1
C36 C35 C34 110.7(2)
C36 C35 H35A 109.5
C36 C35 H35B 109.5
C35 C36 H36A 109.4
C35 C36 H36B 109.4
H36A C36 H36B 108.0
C37 C36 C35 111.1(2)
C37 C36 H36A 109.4
C37 C36 H36B 109.4
C36 C37 H37A 109.3
C36 C37 H37B 109.3
C36 C37 C38 111.7(2)
H37A C37 H37B 107.9
C38 C37 H37A 109.3
C38 C37 H37B 109.3
C37 C38 H38A 109.2
C37 C38 H38B 109.2
C37 C38 C39 112.0(2)
H38A C38 H38B 107.9
C39 C38 H38A 109.2
C39 C38 H38B 109.2
C34 C39 C38 110.2(2)
C34 C39 H39A 109.6
C34 C39 H39B 109.6
C38 C39 H39A 109.6
C38 C39 H39B 109.6
H39A C39 H39B 108.1
H40A C40 H40B 109.5
H40A C40 H40C 109.5
H40B C40 H40C 109.5
N41 C40 H40A 109.5
N41 C40 H40B 109.5
N41 C40 H40C 109.5
H42A C42 H42B 109.5
H42A C42 H42C 109.5
H42B C42 H42C 109.5
K2 C42 H42A 82.2
K2 C42 H42B 78.5
K2 C42 H42C 161.5
N41 C42 H42A 109.5
N41 C42 H42B 109.5
N41 C42 H42C 109.5
N41 C42 K2 52.17(11)
H43A C43 H43B 107.6
C44 C43 H43A 108.7
C44 C43 H43B 108.7
N41 C43 H43A 108.7
N41 C43 H43B 108.7
N41 C43 C44 114.19(18)
C43 C44 H44A 108.8
C43 C44 H44B 108.8
H44A C44 H44B 107.7
N45 C44 C43 113.78(19)
N45 C44 H44A 108.8
N45 C44 H44B 108.8
H46A C46 H46B 109.5
H46A C46 H46C 109.5
H46B C46 H46C 109.5
N45 C46 H46A 109.5
N45 C46 H46B 109.5
N45 C46 H46C 109.5
H47A C47 H47B 107.6
C48 C47 H47A 108.7
C48 C47 H47B 108.7
N45 C47 H47A 108.7
N45 C47 H47B 108.7
N45 C47 C48 114.37(18)
C47 C48 H48A 108.7
C47 C48 H48B 108.7
H48A C48 H48B 107.6
N49 C48 C47 114.43(17)
N49 C48 H48A 108.7
N49 C48 H48B 108.7
H50A C50 H50B 109.5
H50A C50 H50C 109.5
H50B C50 H50C 109.5
N49 C50 H50A 109.5
N49 C50 H50B 109.5
N49 C50 H50C 109.5
H51A C51 H51B 109.5
H51A C51 H51C 109.5
H51B C51 H51C 109.5
K2 C51 H51A 168.4
K2 C51 H51B 80.0
K2 C51 H51C 72.0
N49 C51 H51A 109.5
N49 C51 H51B 109.5
N49 C51 H51C 109.5
N49 C51 K2 60.10(10)
H60A C60 H60B 109.5
H60A C60 H60C 109.5
H60B C60 H60C 109.5
N61 C60 H60A 109.5
N61 C60 H60B 109.5
N61 C60 H60C 109.5
H62A C62 H62B 109.5
H62A C62 H62C 109.5
H62B C62 H62C 109.5
K1 C62 H62A 82.0
K1 C62 H62B 75.4
K1 C62 H62C 164.0
N61 C62 H62A 109.5
N61 C62 H62B 109.5
N61 C62 H62C 109.5
N61 C62 K1 55.15(18)
H62D C62A H62E 109.5
H62D C62A H62F 109.5
H62E C62A H62F 109.5
N61 C62A H62D 109.5
N61 C62A H62E 109.5
N61 C62A H62F 109.5
H63A C63 H63B 107.5
C64 C63 H63A 108.6
C64 C63 H63B 108.6
C64 C63 N61 114.8(3)
N61 C63 H63A 108.6
N61 C63 H63B 108.6
H63C C63A H63D 106.9
C64 C63A H63C 107.3
C64 C63A H63D 107.3
C64 C63A K1 85.2(4)
C64 C63A N61 120.0(9)
K1 C63A H63C 84.0
K1 C63A H63D 159.3
N61 C63A H63C 107.3
N61 C63A H63D 107.3
N61 C63A K1 52.1(3)
C63 C64 H64C 107.5
C63 C64 H64D 107.5
C63 C64 N65 119.3(3)
C63A C64 H64A 107.6
C63A C64 H64B 107.6
C63A C64 N65A 118.9(7)
H64C C64 H64D 107.0
H64A C64 H64B 107.0
N65 C64 H64C 107.5
N65 C64 H64D 107.5
N65A C64 H64A 107.6
N65A C64 H64B 107.6
H66D C66 H66E 109.5
H66D C66 H66F 109.5
H66E C66 H66F 109.5
H66A C66 H66B 109.5
H66A C66 H66C 109.5
H66B C66 H66C 109.5
N65 C66 H66D 109.5
N65 C66 H66E 109.5
N65 C66 H66F 109.5
N65A C66 H66A 109.5
N65A C66 H66B 109.5
N65A C66 H66C 109.5
H67C C67 H67D 107.7
H67A C67 H67B 107.9
C68 C67 H67C 108.8
C68 C67 H67D 108.8
C68 C67 H67A 109.2
C68 C67 H67B 109.2
C68 C67 N65 113.9(3)
N65 C67 H67C 108.8
N65 C67 H67D 108.8
N65A C67 H67A 109.2
N65A C67 H67B 109.2
N65A C67 C68 111.8(8)
C67 C68 H68A 108.6
C67 C68 H68B 108.6
H68A C68 H68B 107.6
N69 C68 C67 114.7(2)
N69 C68 H68A 108.6
N69 C68 H68B 108.6
H70A C70 H70B 109.5
H70A C70 H70C 109.5
H70B C70 H70C 109.5
K1 C70 H70A 161.1
K1 C70 H70B 87.5
K1 C70 H70C 70.7
N69 C70 H70A 109.5
N69 C70 H70B 109.5
N69 C70 H70C 109.5
N69 C70 K1 55.14(11)
H71A C71 H71B 109.5
H71A C71 H71C 109.5
H71B C71 H71C 109.5
N69 C71 H71A 109.5
N69 C71 H71B 109.5
N69 C71 H71C 109.5
C5 K1 H14C 66.3(4)
C5 K1 C7 45.79(5)
C5 K1 C12 50.68(4)
C5 K1 C62 105.63(9)
C5 K1 C63A 132.2(2)
C5 K1 C70 129.35(7)
C6 K1 H14C 79.0(5)
C6 K1 C5 27.08(5)
C6 K1 C7 25.29(5)
C6 K1 C11 28.88(5)
C6 K1 C12 44.92(5)
C6 K1 C62 116.45(8)
C6 K1 C63A 133.2(3)
C6 K1 C70 131.61(7)
C6 K1 N61 138.85(6)
C6 K1 N65 128.00(10)
C6 K1 N65A 135.6(3)
C7 K1 H14C 69.4(5)
C7 K1 C12 67.20(4)
C7 K1 C62 140.47(8)
C7 K1 C63A 147.3(2)
C7 K1 C70 108.32(7)
C11 K1 H14C 107.8(5)
C11 K1 C5 47.84(4)
C11 K1 C7 45.68(5)
C11 K1 C12 23.79(4)
C11 K1 C62 95.69(8)
C11 K1 C63A 105.4(2)
C11 K1 C70 150.54(6)
C12 K1 H14C 117.0(5)
C12 K1 C63A 88.9(3)
C62 K1 H14C 131.1(5)
C62 K1 C12 73.32(8)
C63A K1 H14C 143.3(5)
C70 K1 H14C 63.4(5)
C70 K1 C12 174.04(6)
C70 K1 C62 111.19(9)
C70 K1 C63A 93.6(3)
N61 K1 H14C 121.6(5)
N61 K1 C5 123.69(6)
N61 K1 C7 163.10(6)
N61 K1 C11 117.70(6)
N61 K1 C12 95.90(6)
N61 K1 C62 22.67(8)
N61 K1 C63A 23.78(16)
N61 K1 C70 88.52(7)
N61 K1 N65 63.52(11)
N65 K1 H14C 136.6(5)
N65 K1 C5 152.08(10)
N65 K1 C7 118.79(11)
N65 K1 C11 104.25(10)
N65 K1 C12 104.12(9)
N65 K1 C62 72.19(14)
N65 K1 C70 74.28(10)
N65A K1 H14C 128.0(5)
N65A K1 C5 161.2(3)
N65A K1 C7 122.8(4)
N65A K1 C11 113.4(3)
N65A K1 C12 113.5(2)
N65A K1 C63A 45.9(4)
N65A K1 C70 65.1(2)
N65A K1 N61 62.6(4)
N69 K1 H14C 72.1(4)
N69 K1 C5 128.20(6)
N69 K1 C6 116.94(6)
N69 K1 C7 91.66(5)
N69 K1 C11 126.99(5)
N69 K1 C12 149.08(5)
N69 K1 C62 124.98(9)
N69 K1 C63A 99.5(2)
N69 K1 C70 25.04(6)
N69 K1 N61 103.76(6)
N69 K1 N65 65.42(9)
N69 K1 N65A 58.2(3)
C6 K2 H13C 106.3(5)
C6 K2 C7 24.47(4)
C6 K2 C9 50.81(5)
C6 K2 C10 46.74(5)
C6 K2 C12 44.91(4)
C6 K2 C42 154.11(6)
C6 K2 C51 97.05(5)
C7 K2 H13C 121.1(5)
C7 K2 C9 40.52(5)
C7 K2 C12 66.75(4)
C7 K2 C42 138.84(6)
C9 K2 H13C 90.1(5)
C10 K2 H13C 72.9(5)
C10 K2 C7 49.57(5)
C10 K2 C9 23.17(5)
C10 K2 C12 44.28(5)
C10 K2 C42 108.18(6)
C10 K2 C51 141.63(5)
C11 K2 H13C 78.4(5)
C11 K2 C6 28.57(5)
C11 K2 C7 45.09(5)
C11 K2 C9 43.83(5)
C11 K2 C10 26.55(5)
C11 K2 C12 24.11(5)
C11 K2 C42 130.88(6)
C11 K2 C51 115.46(5)
C11 K2 N45 140.69(5)
C11 K2 N49 138.63(5)
C12 K2 H13C 63.4(5)
C12 K2 C9 65.75(5)
C12 K2 C42 125.71(6)
C42 K2 H13C 63.6(5)
C42 K2 C9 103.88(6)
C51 K2 H13C 115.9(5)
C51 K2 C7 104.28(6)
C51 K2 C9 144.77(6)
C51 K2 C12 103.59(5)
C51 K2 C42 108.81(7)
N41 K2 H13C 76.7(5)
N41 K2 C6 134.63(5)
N41 K2 C7 115.30(5)
N41 K2 C9 84.38(5)
N41 K2 C10 95.29(5)
N41 K2 C11 121.59(5)
N41 K2 C12 128.65(5)
N41 K2 C42 23.87(6)
N41 K2 C51 122.95(6)
N41 K2 N45 64.23(5)
N41 K2 N49 98.78(5)
N45 K2 H13C 135.2(5)
N45 K2 C6 116.50(5)
N45 K2 C7 95.88(5)
N45 K2 C9 106.25(5)
N45 K2 C10 129.41(5)
N45 K2 C12 161.18(5)
N45 K2 C42 71.99(6)
N45 K2 C51 72.68(5)
N45 K2 N49 62.87(5)
N49 K2 H13C 104.9(5)
N49 K2 C6 122.62(5)
N49 K2 C7 126.93(5)
N49 K2 C9 164.93(5)
N49 K2 C10 164.86(5)
N49 K2 C12 120.99(5)
N49 K2 C42 83.24(6)
N49 K2 C51 25.57(5)
C40 N41 C43 110.74(19)
C40 N41 K2 108.92(14)
C42 N41 C40 110.0(2)
C42 N41 C43 111.7(2)
C42 N41 K2 103.96(15)
C43 N41 K2 111.36(13)
C44 N45 C47 110.39(17)
C44 N45 K2 110.15(12)
C46 N45 C44 110.49(18)
C46 N45 C47 109.52(18)
C46 N45 K2 105.46(13)
C47 N45 K2 110.74(12)
C48 N49 C50 109.49(17)
C48 N49 K2 112.98(11)
C50 N49 K2 117.92(14)
C51 N49 C48 111.91(18)
C51 N49 C50 109.35(19)
C51 N49 K2 94.33(12)
C60 N61 C62A 96.7(4)
C60 N61 C63 102.7(3)
C60 N61 C63A 135.5(5)
C60 N61 K1 115.80(18)
C62 N61 C60 111.6(3)
C62 N61 C63 114.4(3)
C62 N61 K1 102.2(2)
C62A N61 K1 97.2(4)
C63 N61 K1 110.73(16)
C63A N61 C62A 96.8(6)
C63A N61 K1 104.2(4)
C64 N65 C67 108.0(4)
C64 N65 K1 109.6(3)
C66 N65 C64 114.9(4)
C66 N65 C67 110.6(4)
C66 N65 K1 107.0(3)
C67 N65 K1 106.5(2)
C64 N65A C66 89.7(6)
C64 N65A K1 108.6(7)
C66 N65A K1 98.2(6)
C67 N65A C64 120.5(12)
C67 N65A C66 105.1(12)
C67 N65A K1 124.9(9)
C68 N69 K1 112.17(13)
C70 N69 C68 112.8(2)
C70 N69 C71 110.4(2)
C70 N69 K1 99.82(14)
C71 N69 C68 109.56(19)
C71 N69 K1 111.89(15)
C12 P3 B13 118.28(10)
C12 P3 C21 106.05(10)
C12 P3 C22 112.75(9)
C21 P3 B13 108.31(11)
C21 P3 C22 101.71(8)
C22 P3 B13 108.34(9)
B14 P4 K1 70.98(7)
C5 P4 B14 118.72(10)
C5 P4 C28 112.18(8)
C5 P4 C34 106.36(9)
C5 P4 K1 54.44(6)
C28 P4 B14 109.00(9)
C28 P4 K1 158.44(6)
C34 P4 B14 106.07(10)
C34 P4 C28 103.12(9)
C34 P4 K1 97.36(6)

loop_
_geom_bond_atom_site_label_1
_geom_bond_atom_site_label_2
_geom_bond_distance
B13 H13A 1.15(2)
B13 H13B 1.11(2)
B13 H13C 1.12(2)
B13 P3 1.943(2)
B14 H14A 1.12(2)
B14 H14B 1.10(2)
B14 H14C 1.13(2)
B14 P4 1.943(2)
C1 H1A 0.9900
C1 H1B 0.9900
C1 C3 1.534(4)
C1 C16 1.536(3)
C3 H3A 0.9900
C3 H3B 0.9900
C3 C19 1.486(5)
C5 H5 0.957(19)
C5 C6 1.438(2)
C5 K1 3.1588(18)
C5 P4 1.7276(17)
C6 C7 1.407(2)
C6 C11 1.464(2)
C6 K1 2.8186(16)
C6 K2 3.0262(17)
C7 H7 0.9500
C7 C8 1.390(3)
C7 K1 3.2770(18)
C7 K2 3.3935(18)
C8 H8 0.9500
C8 C9 1.381(3)
C9 H9 0.9500
C9 C10 1.387(3)
C9 K2 3.5176(19)
C10 H10 0.9500
C10 C11 1.408(2)
C10 K2 3.1475(17)
C11 C12 1.432(2)
C11 K1 3.0078(16)
C11 K2 2.8807(16)
C12 H12 0.93(2)
C12 K1 3.5132(19)
C12 K2 3.446(2)
C12 P3 1.7253(18)
C16 H16A 0.9900
C16 H16B 0.9900
C16 C21 1.509(4)
C19 H19A 0.9900
C19 H19B 0.9900
C19 C20 1.526(3)
C20 H20A 0.9900
C20 H20B 0.9900
C20 C21 1.535(3)
C21 H21 1.0000
C21 P3 1.8446(19)
C22 H22 1.0000
C22 C23 1.524(3)
C22 C27 1.523(2)
C22 P3 1.8543(18)
C23 H23A 0.9900
C23 H23B 0.9900
C23 C24 1.530(3)
C24 H24A 0.9900
C24 H24B 0.9900
C24 C25 1.517(3)
C25 H25A 0.9900
C25 H25B 0.9900
C25 C26 1.511(4)
C26 H26A 0.9900
C26 H26B 0.9900
C26 C27 1.522(3)
C27 H27A 0.9900
C27 H27B 0.9900
C28 H28 1.0000
C28 C29 1.530(3)
C28 C33 1.529(3)
C28 P4 1.8558(18)
C29 H29A 0.9900
C29 H29B 0.9900
C29 C30 1.529(3)
C30 H30A 0.9900
C30 H30B 0.9900
C30 C31 1.506(4)
C31 H31A 0.9900
C31 H31B 0.9900
C31 C32 1.517(3)
C32 H32A 0.9900
C32 H32B 0.9900
C32 C33 1.529(3)
C33 H33A 0.9900
C33 H33B 0.9900
C34 H34 1.0000
C34 C35 1.536(3)
C34 C39 1.520(3)
C34 P4 1.8468(19)
C35 H35A 0.9900
C35 H35B 0.9900
C35 C36 1.529(3)
C36 H36A 0.9900
C36 H36B 0.9900
C36 C37 1.495(5)
C37 H37A 0.9900
C37 H37B 0.9900
C37 C38 1.518(4)
C38 H38A 0.9900
C38 H38B 0.9900
C38 C39 1.538(3)
C39 H39A 0.9900
C39 H39B 0.9900
C40 H40A 0.9800
C40 H40B 0.9800
C40 H40C 0.9800
C40 N41 1.456(3)
C42 H42A 0.9800
C42 H42B 0.9800
C42 H42C 0.9800
C42 K2 3.466(3)
C42 N41 1.445(3)
C43 H43A 0.9900
C43 H43B 0.9900
C43 C44 1.510(3)
C43 N41 1.464(3)
C44 H44A 0.9900
C44 H44B 0.9900
C44 N45 1.468(3)
C46 H46A 0.9800
C46 H46B 0.9800
C46 H46C 0.9800
C46 N45 1.461(3)
C47 H47A 0.9900
C47 H47B 0.9900
C47 C48 1.506(3)
C47 N45 1.471(3)
C48 H48A 0.9900
C48 H48B 0.9900
C48 N49 1.460(3)
C50 H50A 0.9800
C50 H50B 0.9800
C50 H50C 0.9800
C50 N49 1.464(3)
C51 H51A 0.9800
C51 H51B 0.9800
C51 H51C 0.9800
C51 K2 3.346(2)
C51 N49 1.449(3)
C60 H60A 0.9800
C60 H60B 0.9800
C60 H60C 0.9800
C60 N61 1.436(3)
C62 H62A 0.9800
C62 H62B 0.9800
C62 H62C 0.9800
C62 K1 3.412(4)
C62 N61 1.345(5)
C62A H62D 0.9800
C62A H62E 0.9800
C62A H62F 0.9800
C62A N61 1.791(13)
C63 H63A 0.9900
C63 H63B 0.9900
C63 C64 1.402(5)
C63 N61 1.530(4)
C63A H63C 0.9900
C63A H63D 0.9900
C63A C64 1.389(11)
C63A K1 3.522(8)
C63A N61 1.465(9)
C64 H64C 0.9900
C64 H64D 0.9900
C64 H64A 0.9900
C64 H64B 0.9900
C64 N65 1.452(6)
C64 N65A 1.581(17)
C66 H66D 0.9800
C66 H66E 0.9800
C66 H66F 0.9800
C66 H66A 0.9800
C66 H66B 0.9800
C66 H66C 0.9800
C66 N65 1.370(6)
C66 N65A 1.786(15)
C67 H67C 0.9900
C67 H67D 0.9900
C67 H67A 0.9900
C67 H67B 0.9900
C67 C68 1.506(4)
C67 N65 1.546(5)
C67 N65A 1.203(14)
C68 H68A 0.9900
C68 H68B 0.9900
C68 N69 1.459(3)
C70 H70A 0.9800
C70 H70B 0.9800
C70 H70C 0.9800
C70 K1 3.382(3)
C70 N69 1.453(3)
C71 H71A 0.9800
C71 H71B 0.9800
C71 H71C 0.9800
C71 N69 1.454(3)
K1 H14C 2.79(2)
K1 N61 2.8642(19)
K1 N65 2.926(5)
K1 N65A 2.853(16)
K1 N69 2.8168(18)
K2 H13C 2.69(2)
K2 N41 2.8206(17)
K2 N45 2.8913(17)
K2 N49 2.9092(16)

loop_
_geom_torsion_atom_site_label_1
_geom_torsion_atom_site_label_2
_geom_torsion_atom_site_label_3
_geom_torsion_atom_site_label_4
_geom_torsion
C1 C3 C19 C20 57.0(4)
C1 C16 C21 C20 -55.5(3)
C1 C16 C21 P3 178.87(18)
C3 C1 C16 C21 56.7(4)
C3 C19 C20 C21 -55.7(4)
C5 C6 C7 C8 -178.47(18)
C5 C6 C7 K1 -93.62(17)
C5 C6 C7 K2 112.55(17)
C5 C6 C11 C10 178.49(15)
C5 C6 C11 C12 -1.7(2)
C5 C6 C11 K1 85.63(14)
C5 C6 C11 K2 -99.07(15)
C6 C5 P4 B14 30.9(2)
C6 C5 P4 C28 -97.73(18)
C6 C5 P4 C34 150.23(17)
C6 C5 P4 K1 62.85(15)
C6 C7 C8 C9 -0.7(3)
C6 C11 C12 K1 69.80(13)
C6 C11 C12 K2 -85.90(14)
C6 C11 C12 P3 -152.07(15)
C7 C6 C11 C10 -0.1(2)
C7 C6 C11 C12 179.72(16)
C7 C6 C11 K1 -92.91(14)
C7 C6 C11 K2 82.38(14)
C7 C8 C9 C10 1.5(3)
C7 C8 C9 K2 -53.11(18)
C8 C9 C10 C11 -1.6(3)
C8 C9 C10 K2 -65.21(19)
C9 C10 C11 C6 0.9(3)
C9 C10 C11 C12 -178.90(18)
C9 C10 C11 K1 72.58(18)
C9 C10 C11 K2 -77.88(17)
C10 C11 C12 K1 -110.44(17)
C10 C11 C12 K2 93.87(16)
C10 C11 C12 P3 27.7(3)
C11 C6 C7 C8 0.0(3)
C11 C6 C7 K1 84.86(14)
C11 C6 C7 K2 -68.98(13)
C11 C12 P3 B13 21.7(2)
C11 C12 P3 C21 143.47(17)
C11 C12 P3 C22 -106.07(18)
C16 C1 C3 C19 -57.1(5)
C16 C21 P3 B13 -173.80(16)
C16 C21 P3 C12 58.29(18)
C16 C21 P3 C22 -59.78(17)
C19 C20 C21 C16 54.5(3)
C19 C20 C21 P3 -177.7(3)
C20 C21 P3 B13 60.7(2)
C20 C21 P3 C12 -67.2(2)
C20 C21 P3 C22 174.68(18)
C22 C23 C24 C25 55.0(3)
C23 C22 C27 C26 54.7(2)
C23 C22 P3 B13 53.93(17)
C23 C22 P3 C12 -173.22(14)
C23 C22 P3 C21 -60.07(16)
C23 C24 C25 C26 -56.2(3)
C24 C25 C26 C27 56.7(3)
C25 C26 C27 C22 -56.4(3)
C27 C22 C23 C24 -53.8(2)
C27 C22 P3 B13 -70.79(16)
C27 C22 P3 C12 62.06(16)
C27 C22 P3 C21 175.20(15)
C28 C29 C30 C31 55.3(3)
C29 C28 C33 C32 52.3(2)
C29 C28 P4 B14 59.17(17)
C29 C28 P4 C5 -167.26(15)
C29 C28 P4 C34 -53.22(17)
C29 C28 P4 K1 145.35(14)
C29 C30 C31 C32 -58.1(3)
C30 C31 C32 C33 58.0(3)
C31 C32 C33 C28 -55.8(3)
C33 C28 C29 C30 -51.5(3)
C33 C28 P4 B14 -65.01(15)
C33 C28 P4 C5 68.56(15)
C33 C28 P4 C34 -177.39(13)
C33 C28 P4 K1 21.2(3)
C34 C35 C36 C37 -56.8(3)
C35 C34 C39 C38 -55.8(2)
C35 C34 P4 B14 60.11(17)
C35 C34 P4 C5 -67.17(17)
C35 C34 P4 C28 174.63(15)
C35 C34 P4 K1 -12.14(15)
C35 C36 C37 C38 55.5(3)
C36 C37 C38 C39 -54.9(3)
C37 C38 C39 C34 54.8(3)
C39 C34 C35 C36 57.3(3)
C39 C34 P4 B14 -172.57(16)
C39 C34 P4 C5 60.15(17)
C39 C34 P4 C28 -58.05(17)
C39 C34 P4 K1 115.18(15)
C43 C44 N45 C46 -74.5(2)
C43 C44 N45 C47 164.19(19)
C43 C44 N45 K2 41.6(2)
C44 C43 N41 C40 167.3(2)
C44 C43 N41 C42 -69.8(3)
C44 C43 N41 K2 45.9(2)
C47 C48 N49 C50 170.4(2)
C47 C48 N49 C51 -68.2(2)
C47 C48 N49 K2 36.8(2)
C48 C47 N45 C44 -74.5(2)
C48 C47 N45 C46 163.60(19)
C48 C47 N45 K2 47.7(2)
C63 C64 N65 C66 160.4(4)
C63 C64 N65 C67 -75.7(5)
C63 C64 N65 K1 39.9(4)
C63 C64 N65A C66 158.9(5)
C63 C64 N65A C67 -93.7(13)
C63 C64 N65A K1 60.3(6)
C63A C64 N65 C66 107.6(8)
C63A C64 N65 C67 -128.5(8)
C63A C64 N65 K1 -12.9(7)
C63A C64 N65A C66 112.0(9)
C63A C64 N65A C67 -140.6(13)
C63A C64 N65A K1 13.5(10)
C64 C63 N61 C60 165.9(3)
C64 C63 N61 C62 -73.0(4)
C64 C63 N61 C62A -81.6(7)
C64 C63 N61 C63A -46.6(6)
C64 C63 N61 K1 41.7(4)
C64 C63A N61 C60 98.7(8)
C64 C63A N61 C62 -154.5(10)
C64 C63A N61 C62A -154.4(9)
C64 C63A N61 C63 50.2(8)
C64 C63A N61 K1 -55.2(10)
C67 C68 N69 C70 -67.3(3)
C67 C68 N69 C71 169.3(2)
C67 C68 N69 K1 44.4(3)
C68 C67 N65 C64 162.1(3)
C68 C67 N65 C66 -71.5(4)
C68 C67 N65 K1 44.4(3)
C68 C67 N65A C64 177.4(9)
C68 C67 N65A C66 -83.9(9)
C68 C67 N65A K1 27.7(14)
K1 C5 C6 C7 96.91(17)
K1 C5 C6 C11 -81.54(14)
K1 C5 C6 K2 -158.03(9)
K1 C5 P4 B14 -31.95(11)
K1 C5 P4 C28 -160.58(7)
K1 C5 P4 C34 87.38(8)
K1 C6 C7 C8 -84.85(18)
K1 C6 C7 K2 -153.83(8)
K1 C6 C11 C10 92.86(14)
K1 C6 C11 C12 -87.37(15)
K1 C6 C11 K2 175.30(5)
K1 C7 C8 C9 -61.6(2)
K1 C11 C12 K2 -155.69(9)
K1 C11 C12 P3 138.14(14)
K1 C12 P3 B13 109.13(17)
K1 C12 P3 C21 -129.13(15)
K1 C12 P3 C22 -18.67(18)
K1 C62 N61 C60 -124.4(3)
K1 C62 N61 C62A -78.0(15)
K1 C62 N61 C63 119.7(2)
K1 C62 N61 C63A 101.8(4)
K1 C63A C64 C63 -92.6(4)
K1 C63A C64 N65 10.1(6)
K1 C63A C64 N65A -10.4(8)
K1 C63A N61 C60 153.9(7)
K1 C63A N61 C62 -99.3(3)
K1 C63A N61 C62A -99.2(5)
K1 C63A N61 C63 105.4(4)
K1 C70 N69 C68 119.21(19)
K1 C70 N69 C71 -117.90(19)
K2 C6 C7 C8 68.98(19)
K2 C6 C7 K1 153.83(8)
K2 C6 C11 C10 -82.44(14)
K2 C6 C11 C12 97.33(15)
K2 C6 C11 K1 -175.30(5)
K2 C7 C8 C9 55.55(19)
K2 C9 C10 C11 63.59(15)
K2 C10 C11 C6 78.75(13)
K2 C10 C11 C12 -101.02(17)
K2 C10 C11 K1 150.46(8)
K2 C11 C12 K1 155.69(9)
K2 C11 C12 P3 -66.17(17)
K2 C12 P3 B13 -27.28(11)
K2 C12 P3 C21 94.46(8)
K2 C12 P3 C22 -155.08(6)
K2 C42 N41 C40 -116.48(19)
K2 C42 N41 C43 120.18(18)
K2 C51 N49 C48 116.90(15)
K2 C51 N49 C50 -121.62(16)
N41 C43 C44 N45 -62.4(3)
N45 C47 C48 N49 -59.8(3)
N61 C63 C64 C63A 46.2(5)
N61 C63 C64 N65 -58.7(5)
N61 C63 C64 N65A -70.0(6)
N61 C63A C64 C63 -52.1(8)
N61 C63A C64 N65 50.6(12)
N61 C63A C64 N65A 30.2(13)
N65 C64 N65A C66 12.8(19)
N65 C64 N65A C67 120(3)
N65 C64 N65A K1 -86(2)
N65 C66 N65A C64 -27(4)
N65 C66 N65A C67 -148(5)
N65 C66 N65A K1 82(4)
N65 C67 C68 N69 -64.1(4)
N65 C67 N65A C64 -81(4)
N65 C67 N65A C66 17(3)
N65 C67 N65A K1 129(5)
N65A C64 N65 C66 -161(3)
N65A C64 N65 C67 -38(2)
N65A C64 N65 K1 78(2)
N65A C66 N65 C64 147(5)
N65A C66 N65 C67 25(4)
N65A C66 N65 K1 -91(4)
N65A C67 C68 N69 -48.5(9)
N65A C67 N65 C64 77(4)
N65A C67 N65 C66 -156(4)
N65A C67 N65 K1 -41(4)
P3 C22 C23 C24 -177.66(15)
P3 C22 C27 C26 -178.44(17)
P4 C5 C6 C7 17.0(3)
P4 C5 C6 C11 -161.45(14)
P4 C5 C6 K1 -79.91(15)
P4 C5 C6 K2 122.05(14)
P4 C28 C29 C30 -174.64(17)
P4 C28 C33 C32 178.34(15)
P4 C34 C35 C36 -172.50(19)
P4 C34 C39 C38 176.69(17)
